data_2225326
loop_
_publ_author_name
'Evans, Cameron'

_publ_section_title
;
 (5-Ammoniopentyl)triphenylphosphonium dibromide ethanol solvate
;
_journal_coeditor_code NC2175
_journal_issue 3
_journal_name_full 'Acta Crystallographica Section E'
_journal_page_first o502
_journal_page_last o503
_journal_paper_doi 10.1107/S1600536810003193
_journal_volume 66
_journal_year 2010
_chemical_formula_iupac 'C23 H28 N P 2+, 2Br -, C2 H6 O'
_chemical_formula_moiety 'C23 H28 N P 2+, 2(Br -), C2 H6 O'
_chemical_formula_sum 'C25 H34 Br2 N O P'
_chemical_formula_weight 555.32
_chemical_name_systematic
;
(5-Ammoniopentyl)triphenylphosphonium dibromide ethanol solvate
;
_space_group_IT_number 61
_symmetry_cell_setting orthorhombic
_symmetry_space_group_name_Hall '-P 2ac 2ab'
_symmetry_space_group_name_H-M 'P b c a'
_atom_sites_solution_hydrogens geom
_atom_sites_solution_primary direct
_atom_sites_solution_secondary difmap
_audit_conform_dict_name cif_core.dic
_audit_conform_dict_version 2.3
_audit_creation_method 'WinGX routine CIF_UPDATE'
_cell_angle_alpha 90
_cell_angle_beta 90
_cell_angle_gamma 90
_cell_formula_units_Z 8
_cell_length_a 16.600(3)
_cell_length_b 11.947(2)
_cell_length_c 26.257(5)
_cell_measurement_reflns_used 8129
_cell_measurement_temperature 89(2)
_cell_measurement_theta_max 26.242
_cell_measurement_theta_min 2.613
_cell_volume 5207.3(16)
_computing_cell_refinement 'APEX2 and SAINT (Bruker, 2006)'
_computing_data_collection 'APEX2 (Bruker, 2006)'
_computing_data_reduction 'SAINT (Bruker, 2006)'
_computing_molecular_graphics
;
ORTEP-3 for Windows (Farrugia, 1997) and Mercury (Macrae <i>et al</i>,
2006).
;
_computing_publication_material
;
WinGX (Farrugia, 1999), enCIFer (Allen <i>et al</i>, 2004) and
publCIF (Westrip, 2010)
;
_computing_structure_refinement 'SHELXL97 (Sheldrick, 2008)'
_computing_structure_solution 'SIR97 (Altomare <i>et al.</i>, 1999)'
_diffrn_ambient_temperature 89(2)
_diffrn_measured_fraction_theta_full 0.996
_diffrn_measured_fraction_theta_max 0.996
_diffrn_measurement_device_type 'Bruker APEXII CCD area-detector'
_diffrn_measurement_method '\f and \w scans'
_diffrn_radiation_monochromator graphite
_diffrn_radiation_source 'fine-focus sealed tube'
_diffrn_radiation_type MoK\a
_diffrn_radiation_wavelength 0.71073
_diffrn_reflns_av_R_equivalents 0.0628
_diffrn_reflns_limit_h_max 20
_diffrn_reflns_limit_h_min -20
_diffrn_reflns_limit_k_max 14
_diffrn_reflns_limit_k_min -14
_diffrn_reflns_limit_l_max 32
_diffrn_reflns_limit_l_min -32
_diffrn_reflns_number 98142
_diffrn_reflns_theta_full 26.4
_diffrn_reflns_theta_max 26.4
_diffrn_reflns_theta_min 1.55
_diffrn_standards_number 0
_exptl_absorpt_coefficient_mu 3.191
_exptl_absorpt_correction_T_max 0.4503
_exptl_absorpt_correction_T_min 0.3791
_exptl_absorpt_correction_type multi-scan
_exptl_absorpt_process_details '(SADABS; Bruker, 2006)'
_exptl_crystal_colour colourless
_exptl_crystal_density_diffrn 1.417
_exptl_crystal_density_method 'not measured'
_exptl_crystal_description prism
_exptl_crystal_F_000 2272
_exptl_crystal_size_max 0.27
_exptl_crystal_size_mid 0.25
_exptl_crystal_size_min 0.25
_refine_diff_density_max 0.371
_refine_diff_density_min -0.334
_refine_ls_extinction_method none
_refine_ls_goodness_of_fit_ref 1.038
_refine_ls_hydrogen_treatment constr
_refine_ls_matrix_type full
_refine_ls_number_parameters 274
_refine_ls_number_reflns 5323
_refine_ls_number_restraints 0
_refine_ls_restrained_S_all 1.038
_refine_ls_R_factor_all 0.035
_refine_ls_R_factor_gt 0.0241
_refine_ls_shift/su_max 0.001
_refine_ls_shift/su_mean 0.000
_refine_ls_structure_factor_coef Fsqd
_refine_ls_weighting_details 'calc w=1/[\s^2^(Fo^2^)+(0.0205P)^2^+4.4181P] where P=(Fo^2^+2Fc^2^)/3'
_refine_ls_weighting_scheme calc
_refine_ls_wR_factor_gt 0.0519
_refine_ls_wR_factor_ref 0.0562
_reflns_number_gt 4470
_reflns_number_total 5323
_reflns_threshold_expression I>2\s(I)
_cod_data_source_file nc2175.cif
_cod_data_source_block I
_cod_original_cell_volume 5207.3(18)
_cod_database_code 2225326
_cod_database_fobs_code 2225326

loop_
_symmetry_equiv_pos_as_xyz
'x, y, z'
'-x+1/2, -y, z+1/2'
'-x, y+1/2, -z+1/2'
'x+1/2, -y+1/2, -z'
'-x, -y, -z'
'x-1/2, y, -z-1/2'
'x, -y-1/2, z-1/2'
'-x-1/2, y-1/2, z'

loop_
_atom_site_type_symbol
_atom_site_label
_atom_site_fract_x
_atom_site_fract_y
_atom_site_fract_z
_atom_site_U_iso_or_equiv
_atom_site_adp_type
_atom_site_calc_flag
_atom_site_refinement_flags
_atom_site_occupancy
_atom_site_disorder_assembly
_atom_site_disorder_group
C C1 -0.03376(11) 0.67164(17) 0.33559(7) 0.0157(4) Uani d . 1 . .
H H1A -0.048 0.6174 0.3096 0.019 Uiso calc R 1 . .
H H1B -0.0242 0.7428 0.3189 0.019 Uiso calc R 1 . .
C C2 0.04374(12) 0.63369(19) 0.36243(8) 0.0193(4) Uani d . 1 . .
H H2A 0.0584 0.6889 0.3879 0.023 Uiso calc R 1 . .
H H2B 0.0335 0.5636 0.3799 0.023 Uiso calc R 1 . .
C C3 0.11389(12) 0.61792(18) 0.32598(7) 0.0187(4) Uani d . 1 . .
H H3A 0.1292 0.6898 0.3118 0.022 Uiso calc R 1 . .
H H3B 0.0976 0.5696 0.2982 0.022 Uiso calc R 1 . .
C C4 0.18562(12) 0.56646(17) 0.35333(8) 0.0184(4) Uani d . 1 . .
H H4A 0.2049 0.6186 0.3789 0.022 Uiso calc R 1 . .
H H4B 0.1683 0.499 0.3707 0.022 Uiso calc R 1 . .
C C5 0.25410(13) 0.5377(2) 0.31770(8) 0.0248(5) Uani d . 1 . .
H H5A 0.2376 0.4781 0.2949 0.03 Uiso calc R 1 . .
H H5B 0.2678 0.6026 0.2973 0.03 Uiso calc R 1 . .
C C11 -0.10746(12) 0.81365(16) 0.41553(7) 0.0145(4) Uani d . 1 . .
C C12 -0.04349(12) 0.88679(18) 0.40813(8) 0.0200(5) Uani d . 1 . .
H H12 -0.0024 0.8686 0.3855 0.024 Uiso calc R 1 . .
C C13 -0.04125(13) 0.98715(19) 0.43472(8) 0.0249(5) Uani d . 1 . .
H H13 0.0012 1.0367 0.4297 0.03 Uiso calc R 1 . .
C C14 -0.10222(13) 1.01350(19) 0.46868(8) 0.0241(5) Uani d . 1 . .
H H14 -0.1001 1.0805 0.4866 0.029 Uiso calc R 1 . .
C C15 -0.16599(13) 0.94130(18) 0.47611(8) 0.0224(5) Uani d . 1 . .
H H15 -0.2068 0.9599 0.4989 0.027 Uiso calc R 1 . .
C C16 -0.16931(12) 0.84124(17) 0.44969(8) 0.0190(4) Uani d . 1 . .
H H16 -0.2123 0.7925 0.4546 0.023 Uiso calc R 1 . .
C C21 -0.21088(11) 0.69250(17) 0.34621(7) 0.0155(4) Uani d . 1 . .
C C22 -0.22483(13) 0.78484(18) 0.31458(8) 0.0210(5) Uani d . 1 . .
H H22 -0.1846 0.8378 0.3095 0.025 Uiso calc R 1 . .
C C23 -0.29898(13) 0.7969(2) 0.29092(8) 0.0244(5) Uani d . 1 . .
H H23 -0.3087 0.8586 0.2702 0.029 Uiso calc R 1 . .
C C24 -0.35848(13) 0.71784(19) 0.29802(8) 0.0234(5) Uani d . 1 . .
H H24 -0.4082 0.7269 0.2822 0.028 Uiso calc R 1 . .
C C25 -0.34490(13) 0.62523(19) 0.32838(8) 0.0241(5) Uani d . 1 . .
H H25 -0.3848 0.5713 0.3323 0.029 Uiso calc R 1 . .
C C26 -0.27107(12) 0.61296(18) 0.35303(8) 0.0216(5) Uani d . 1 . .
H H26 -0.2621 0.5516 0.3741 0.026 Uiso calc R 1 . .
C C31 -0.11586(11) 0.56603(16) 0.42049(8) 0.0162(4) Uani d . 1 . .
C C32 -0.11609(13) 0.45969(18) 0.39805(8) 0.0225(5) Uani d . 1 . .
H H32 -0.1173 0.4528 0.3628 0.027 Uiso calc R 1 . .
C C33 -0.11454(13) 0.36506(19) 0.42816(9) 0.0266(5) Uani d . 1 . .
H H33 -0.1156 0.2945 0.4132 0.032 Uiso calc R 1 . .
C C34 -0.11135(13) 0.3750(2) 0.48077(9) 0.0286(5) Uani d . 1 . .
H H34 -0.1095 0.3112 0.501 0.034 Uiso calc R 1 . .
C C35 -0.11098(13) 0.47944(19) 0.50297(8) 0.0270(5) Uani d . 1 . .
H H35 -0.1094 0.4856 0.5383 0.032 Uiso calc R 1 . .
C C36 -0.11300(12) 0.57552(18) 0.47341(8) 0.0206(5) Uani d . 1 . .
H H36 -0.1125 0.6457 0.4887 0.025 Uiso calc R 1 . .
N N1 0.32613(10) 0.50107(16) 0.34763(7) 0.0234(4) Uani d . 1 . .
H H1C 0.3441 0.558 0.3663 0.035 Uiso calc R 1 . .
H H1D 0.3647 0.4787 0.3264 0.035 Uiso calc R 1 . .
H H1E 0.3124 0.4447 0.368 0.035 Uiso calc R 1 . .
P P1 -0.11631(3) 0.68613(4) 0.379672(19) 0.01355(11) Uani d . 1 . .
Br Br1 0.026856(12) 0.951555(17) 0.270710(8) 0.01980(6) Uani d . 1 . .
Br Br2 0.273685(13) 0.321417(17) 0.436159(8) 0.02177(6) Uani d . 1 . .
O O1 0.11446(9) 0.18279(13) 0.40281(7) 0.0322(4) Uani d . 1 . .
H H1 0.1543 0.2138 0.4147 0.048 Uiso calc R 1 . .
C C98 0.07010(15) 0.2606(2) 0.37272(13) 0.0492(8) Uani d . 1 . .
H H98A 0.0694 0.3324 0.3899 0.059 Uiso calc R 1 . .
H H98B 0.0149 0.2349 0.3699 0.059 Uiso calc R 1 . .
C C99 0.1044(2) 0.2760(2) 0.31995(12) 0.0539(8) Uani d . 1 . .
H H99A 0.1601 0.2971 0.3224 0.081 Uiso calc R 1 . .
H H99B 0.075 0.3335 0.3025 0.081 Uiso calc R 1 . .
H H99C 0.1 0.207 0.3014 0.081 Uiso calc R 1 . .

loop_
_atom_site_aniso_label
_atom_site_aniso_U_11
_atom_site_aniso_U_22
_atom_site_aniso_U_33
_atom_site_aniso_U_12
_atom_site_aniso_U_13
_atom_site_aniso_U_23
C1 0.0163(10) 0.0185(11) 0.0124(9) 0.0011(8) 0.0016(8) -0.0001(8)
C2 0.0157(10) 0.0247(11) 0.0174(10) 0.0028(9) -0.0001(8) -0.0004(9)
C3 0.0181(10) 0.0232(11) 0.0147(10) 0.0009(9) 0.0008(8) -0.0014(9)
C4 0.0156(10) 0.0211(11) 0.0186(10) 0.0001(8) 0.0014(8) -0.0027(9)
C5 0.0172(10) 0.0341(13) 0.0232(11) 0.0031(10) 0.0028(9) 0.0005(10)
C11 0.0168(10) 0.0140(10) 0.0128(9) 0.0009(8) -0.0026(8) 0.0000(8)
C12 0.0199(11) 0.0232(12) 0.0171(10) -0.0005(9) 0.0033(8) -0.0002(9)
C13 0.0259(12) 0.0209(12) 0.0277(12) -0.0086(9) 0.0014(10) -0.0008(9)
C14 0.0304(12) 0.0192(11) 0.0226(12) 0.0015(10) -0.0053(10) -0.0065(9)
C15 0.0211(11) 0.0259(12) 0.0203(11) 0.0048(9) 0.0023(9) -0.0041(9)
C16 0.0158(10) 0.0193(11) 0.0219(11) 0.0000(9) -0.0017(9) 0.0000(9)
C21 0.0135(9) 0.0192(11) 0.0139(10) 0.0015(8) -0.0004(8) -0.0032(8)
C22 0.0199(11) 0.0235(11) 0.0195(11) -0.0004(9) -0.0004(9) 0.0020(9)
C23 0.0224(11) 0.0324(13) 0.0184(11) 0.0040(10) -0.0020(9) 0.0050(10)
C24 0.0164(10) 0.0393(14) 0.0145(10) 0.0052(10) -0.0022(8) -0.0058(10)
C25 0.0168(11) 0.0310(13) 0.0244(12) -0.0057(9) -0.0005(9) -0.0050(10)
C26 0.0213(11) 0.0218(11) 0.0216(11) 0.0001(9) -0.0001(9) -0.0004(9)
C31 0.0133(9) 0.0166(10) 0.0187(10) -0.0005(8) 0.0005(8) 0.0035(8)
C32 0.0240(11) 0.0210(11) 0.0227(11) -0.0016(9) -0.0007(9) 0.0000(9)
C33 0.0250(12) 0.0166(11) 0.0383(14) -0.0019(9) 0.0026(10) 0.0014(10)
C34 0.0232(12) 0.0263(13) 0.0362(14) 0.0029(10) 0.0065(10) 0.0155(11)
C35 0.0285(12) 0.0316(14) 0.0209(11) 0.0051(10) 0.0045(10) 0.0088(10)
C36 0.0202(10) 0.0214(11) 0.0203(11) 0.0027(9) 0.0017(9) 0.0006(9)
N1 0.0164(9) 0.0255(10) 0.0283(10) 0.0027(8) 0.0072(8) 0.0017(8)
P1 0.0129(2) 0.0145(3) 0.0132(2) 0.0000(2) -0.00030(19) 0.0003(2)
Br1 0.01722(10) 0.02281(11) 0.01939(11) -0.00049(8) -0.00321(8) 0.00172(9)
Br2 0.02484(12) 0.01773(11) 0.02274(11) 0.00034(9) -0.00399(9) -0.00094(9)
O1 0.0239(9) 0.0302(9) 0.0424(10) -0.0056(7) -0.0007(7) -0.0017(8)
C98 0.0217(13) 0.0303(15) 0.095(3) 0.0039(11) -0.0116(15) -0.0074(15)
C99 0.067(2) 0.0290(15) 0.066(2) 0.0049(14) -0.0318(17) 0.0120(14)

loop_
_atom_type_symbol
_atom_type_description
_atom_type_scat_dispersion_real
_atom_type_scat_dispersion_imag
_atom_type_scat_source
C C 0.0033 0.0016 'International Tables Vol C Tables 4.2.6.8 and 6.1.1.4'
H H 0 0 'International Tables Vol C Tables 4.2.6.8 and 6.1.1.4'
N N 0.0061 0.0033 'International Tables Vol C Tables 4.2.6.8 and 6.1.1.4'
O O 0.0106 0.006 'International Tables Vol C Tables 4.2.6.8 and 6.1.1.4'
P P 0.1023 0.0942 'International Tables Vol C Tables 4.2.6.8 and 6.1.1.4'
Br Br -0.2901 2.4595 'International Tables Vol C Tables 4.2.6.8 and 6.1.1.4'

loop_
_geom_angle_atom_site_label_1
_geom_angle_atom_site_label_2
_geom_angle_atom_site_label_3
_geom_angle_site_symmetry_1
_geom_angle_site_symmetry_3
_geom_angle
_geom_angle_publ_flag
C2 C1 P1 . . 111.77(13) ?
C2 C1 H1A . . 109.3 ?
P1 C1 H1A . . 109.3 ?
C2 C1 H1B . . 109.3 ?
P1 C1 H1B . . 109.3 ?
H1A C1 H1B . . 107.9 ?
C3 C2 C1 . . 112.95(16) ?
C3 C2 H2A . . 109 ?
C1 C2 H2A . . 109 ?
C3 C2 H2B . . 109 ?
C1 C2 H2B . . 109 ?
H2A C2 H2B . . 107.8 ?
C2 C3 C4 . . 110.66(16) ?
C2 C3 H3A . . 109.5 ?
C4 C3 H3A . . 109.5 ?
C2 C3 H3B . . 109.5 ?
C4 C3 H3B . . 109.5 ?
H3A C3 H3B . . 108.1 ?
C5 C4 C3 . . 112.86(17) ?
C5 C4 H4A . . 109 ?
C3 C4 H4A . . 109 ?
C5 C4 H4B . . 109 ?
C3 C4 H4B . . 109 ?
H4A C4 H4B . . 107.8 ?
N1 C5 C4 . . 110.02(17) ?
N1 C5 H5A . . 109.7 ?
C4 C5 H5A . . 109.7 ?
N1 C5 H5B . . 109.7 ?
C4 C5 H5B . . 109.7 ?
H5A C5 H5B . . 108.2 ?
C12 C11 C16 . . 120.08(18) ?
C12 C11 P1 . . 121.51(15) ?
C16 C11 P1 . . 118.33(15) ?
C13 C12 C11 . . 119.58(19) ?
C13 C12 H12 . . 120.2 ?
C11 C12 H12 . . 120.2 ?
C14 C13 C12 . . 120.0(2) ?
C14 C13 H13 . . 120 ?
C12 C13 H13 . . 120 ?
C15 C14 C13 . . 120.6(2) ?
C15 C14 H14 . . 119.7 ?
C13 C14 H14 . . 119.7 ?
C14 C15 C16 . . 120.0(2) ?
C14 C15 H15 . . 120 ?
C16 C15 H15 . . 120 ?
C15 C16 C11 . . 119.65(19) ?
C15 C16 H16 . . 120.2 ?
C11 C16 H16 . . 120.2 ?
C26 C21 C22 . . 119.74(19) ?
C26 C21 P1 . . 122.32(16) ?
C22 C21 P1 . . 117.84(15) ?
C23 C22 C21 . . 119.7(2) ?
C23 C22 H22 . . 120.2 ?
C21 C22 H22 . . 120.2 ?
C24 C23 C22 . . 120.2(2) ?
C24 C23 H23 . . 119.9 ?
C22 C23 H23 . . 119.9 ?
C23 C24 C25 . . 120.6(2) ?
C23 C24 H24 . . 119.7 ?
C25 C24 H24 . . 119.7 ?
C24 C25 C26 . . 119.7(2) ?
C24 C25 H25 . . 120.1 ?
C26 C25 H25 . . 120.1 ?
C21 C26 C25 . . 120.0(2) ?
C21 C26 H26 . . 120 ?
C25 C26 H26 . . 120 ?
C36 C31 C32 . . 119.53(19) ?
C36 C31 P1 . . 122.08(16) ?
C32 C31 P1 . . 118.36(15) ?
C33 C32 C31 . . 120.1(2) ?
C33 C32 H32 . . 119.9 ?
C31 C32 H32 . . 119.9 ?
C32 C33 C34 . . 120.1(2) ?
C32 C33 H33 . . 120 ?
C34 C33 H33 . . 120 ?
C35 C34 C33 . . 120.0(2) ?
C35 C34 H34 . . 120 ?
C33 C34 H34 . . 120 ?
C34 C35 C36 . . 120.9(2) ?
C34 C35 H35 . . 119.6 ?
C36 C35 H35 . . 119.6 ?
C35 C36 C31 . . 119.4(2) ?
C35 C36 H36 . . 120.3 ?
C31 C36 H36 . . 120.3 ?
C5 N1 H1C . . 109.5 ?
C5 N1 H1D . . 109.5 ?
H1C N1 H1D . . 109.5 ?
C5 N1 H1E . . 109.5 ?
H1C N1 H1E . . 109.5 ?
H1D N1 H1E . . 109.5 ?
C31 P1 C11 . . 111.43(9) ?
C31 P1 C21 . . 109.24(9) ?
C11 P1 C21 . . 106.92(9) ?
C31 P1 C1 . . 107.71(9) ?
C11 P1 C1 . . 110.84(9) ?
C21 P1 C1 . . 110.71(9) ?
C98 O1 H1 . . 109.5 ?
O1 C98 C99 . . 113.2(2) ?
O1 C98 H98A . . 108.9 ?
C99 C98 H98A . . 108.9 ?
O1 C98 H98B . . 108.9 ?
C99 C98 H98B . . 108.9 ?
H98A C98 H98B . . 107.8 ?
C98 C99 H99A . . 109.5 ?
C98 C99 H99B . . 109.5 ?
H99A C99 H99B . . 109.5 ?
C98 C99 H99C . . 109.5 ?
H99A C99 H99C . . 109.5 ?
H99B C99 H99C . . 109.5 ?

loop_
_geom_bond_atom_site_label_1
_geom_bond_atom_site_label_2
_geom_bond_site_symmetry_2
_geom_bond_distance
_geom_bond_publ_flag
C1 C2 . 1.535(3) ?
C1 P1 . 1.8020(19) ?
C1 H1A . 0.97 ?
C1 H1B . 0.97 ?
C2 C3 . 1.519(3) ?
C2 H2A . 0.97 ?
C2 H2B . 0.97 ?
C3 C4 . 1.520(3) ?
C3 H3A . 0.97 ?
C3 H3B . 0.97 ?
C4 C5 . 1.512(3) ?
C4 H4A . 0.97 ?
C4 H4B . 0.97 ?
C5 N1 . 1.496(3) ?
C5 H5A . 0.97 ?
C5 H5B . 0.97 ?
C11 C12 . 1.389(3) ?
C11 C16 . 1.403(3) ?
C11 P1 . 1.797(2) ?
C12 C13 . 1.388(3) ?
C12 H12 . 0.93 ?
C13 C14 . 1.385(3) ?
C13 H13 . 0.93 ?
C14 C15 . 1.379(3) ?
C14 H14 . 0.93 ?
C15 C16 . 1.383(3) ?
C15 H15 . 0.93 ?
C16 H16 . 0.93 ?
C21 C26 . 1.391(3) ?
C21 C22 . 1.400(3) ?
C21 P1 . 1.801(2) ?
C22 C23 . 1.386(3) ?
C22 H22 . 0.93 ?
C23 C24 . 1.380(3) ?
C23 H23 . 0.93 ?
C24 C25 . 1.382(3) ?
C24 H24 . 0.93 ?
C25 C26 . 1.394(3) ?
C25 H25 . 0.93 ?
C26 H26 . 0.93 ?
C31 C36 . 1.395(3) ?
C31 C32 . 1.400(3) ?
C31 P1 . 1.791(2) ?
C32 C33 . 1.380(3) ?
C32 H32 . 0.93 ?
C33 C34 . 1.387(3) ?
C33 H33 . 0.93 ?
C34 C35 . 1.377(3) ?
C34 H34 . 0.93 ?
C35 C36 . 1.386(3) ?
C35 H35 . 0.93 ?
C36 H36 . 0.93 ?
N1 H1C . 0.89 ?
N1 H1D . 0.89 ?
N1 H1E . 0.89 ?
O1 C98 . 1.425(3) ?
O1 H1 . 0.82 ?
C98 C99 . 1.509(4) ?
C98 H98A . 0.97 ?
C98 H98B . 0.97 ?
C99 H99A . 0.96 ?
C99 H99B . 0.96 ?
C99 H99C . 0.96 ?

loop_
_geom_hbond_atom_site_label_D
_geom_hbond_atom_site_label_H
_geom_hbond_atom_site_label_A
_geom_hbond_site_symmetry_A
_geom_hbond_distance_DH
_geom_hbond_distance_HA
_geom_hbond_distance_DA
_geom_hbond_angle_DHA
N1 H1C O1 8_665 0.89 1.9 2.790(3) 176.8
N1 H1D Br1 8_655 0.89 2.34 3.2226(18) 170.3
O1 H1 Br2 . 0.82 2.43 3.2397(16) 170.3
N1 H1E Br2 . 0.89 2.4 3.2814(18) 168.3
C13 H13 O1 1_565 0.93 2.66 3.584(3) 172.2
C34 H34 Br2 4_456 0.93 3 3.729(2) 136.5
C1 H1A Br1 3_545 0.97 2.92 3.836(2) 158.9
C99 H99B Br1 3_545 0.96 2.92 3.849(3) 162.6
C1 H1B Br1 . 0.97 2.92 3.886(2) 172.5

loop_
_geom_torsion_atom_site_label_1
_geom_torsion_atom_site_label_2
_geom_torsion_atom_site_label_3
_geom_torsion_atom_site_label_4
_geom_torsion_site_symmetry_1
_geom_torsion_site_symmetry_2
_geom_torsion_site_symmetry_3
_geom_torsion_site_symmetry_4
_geom_torsion
_geom_torsion_publ_flag
P1 C1 C2 C3 . . . . 178.55(15) ?
C1 C2 C3 C4 . . . . -172.83(17) ?
C2 C3 C4 C5 . . . . 173.97(18) ?
C3 C4 C5 N1 . . . . 172.94(17) ?
C16 C11 C12 C13 . . . . 0.0(3) ?
P1 C11 C12 C13 . . . . 176.62(16) ?
C11 C12 C13 C14 . . . . 0.5(3) ?
C12 C13 C14 C15 . . . . -0.6(3) ?
C13 C14 C15 C16 . . . . 0.3(3) ?
C14 C15 C16 C11 . . . . 0.2(3) ?
C12 C11 C16 C15 . . . . -0.3(3) ?
P1 C11 C16 C15 . . . . -177.07(15) ?
C26 C21 C22 C23 . . . . 0.9(3) ?
P1 C21 C22 C23 . . . . -175.53(16) ?
C21 C22 C23 C24 . . . . -0.7(3) ?
C22 C23 C24 C25 . . . . -0.5(3) ?
C23 C24 C25 C26 . . . . 1.5(3) ?
C22 C21 C26 C25 . . . . 0.1(3) ?
P1 C21 C26 C25 . . . . 176.38(16) ?
C24 C25 C26 C21 . . . . -1.3(3) ?
C36 C31 C32 C33 . . . . 0.8(3) ?
P1 C31 C32 C33 . . . . 179.03(16) ?
C31 C32 C33 C34 . . . . -1.1(3) ?
C32 C33 C34 C35 . . . . 1.0(3) ?
C33 C34 C35 C36 . . . . -0.6(3) ?
C34 C35 C36 C31 . . . . 0.3(3) ?
C32 C31 C36 C35 . . . . -0.4(3) ?
P1 C31 C36 C35 . . . . -178.57(16) ?
C36 C31 P1 C11 . . . . 3.0(2) ?
C32 C31 P1 C11 . . . . -175.18(16) ?
C36 C31 P1 C21 . . . . -114.94(17) ?
C32 C31 P1 C21 . . . . 66.91(18) ?
C36 C31 P1 C1 . . . . 124.75(17) ?
C32 C31 P1 C1 . . . . -53.40(18) ?
C12 C11 P1 C31 . . . . 119.73(17) ?
C16 C11 P1 C31 . . . . -63.56(18) ?
C12 C11 P1 C21 . . . . -120.97(17) ?
C16 C11 P1 C21 . . . . 55.74(18) ?
C12 C11 P1 C1 . . . . -0.22(19) ?
C16 C11 P1 C1 . . . . 176.49(15) ?
C26 C21 P1 C31 . . . . -0.2(2) ?
C22 C21 P1 C31 . . . . 176.17(15) ?
C26 C21 P1 C11 . . . . -120.89(17) ?
C22 C21 P1 C11 . . . . 55.46(18) ?
C26 C21 P1 C1 . . . . 118.28(17) ?
C22 C21 P1 C1 . . . . -65.38(18) ?
C2 C1 P1 C31 . . . . -44.82(17) ?
C2 C1 P1 C11 . . . . 77.32(16) ?
C2 C1 P1 C21 . . . . -164.20(14) ?

loop_
_cod_related_entry_id
_cod_related_entry_database
_cod_related_entry_code
1 ChemSpider 30656029
